data_4088698
loop_
_publ_author_name
'Sabater, Sara'
'M\"uller-Bunz, Helge'
'Albrecht, Martin'

_publ_section_title
;
 Carboxylate-Functionalized Mesoionic Carbene Precursors: Decarboxylation,
 Ruthenium Bonding, and Catalytic Activity in Hydrogen Transfer Reactions
;
_journal_issue 13
_journal_name_full Organometallics
_journal_page_first 2256
_journal_paper_doi 10.1021/acs.organomet.6b00322
_journal_volume 35
_journal_year 2016
_chemical_formula_moiety '2 (C18 H22 Cl2 N4 Ru), 3 (C H2 Cl2)'
_chemical_formula_sum 'C39 H50 Cl10 N8 Ru2'
_chemical_formula_weight 1187.51
_space_group_IT_number 14
_space_group_name_Hall '-P 2yn'
_space_group_name_H-M_alt 'P 1 21/n 1'
_symmetry_cell_setting monoclinic
_symmetry_space_group_name_Hall '-P 2yn'
_symmetry_space_group_name_H-M 'P 1 21/n 1'
_atom_sites_solution_hydrogens geom
_atom_sites_solution_primary direct
_atom_sites_solution_secondary difmap
_audit_creation_method SHELXL-97
_cell_angle_alpha 90.00
_cell_angle_beta 101.5298(11)
_cell_angle_gamma 90.00
_cell_formula_units_Z 4
_cell_length_a 13.4316(2)
_cell_length_b 20.1958(2)
_cell_length_c 18.1570(2)
_cell_measurement_reflns_used 19621
_cell_measurement_temperature 100(2)
_cell_measurement_theta_max 76.2640
_cell_measurement_theta_min 3.2860
_cell_volume 4825.91(10)
_computing_cell_refinement
; 
CrysAlisPro, Agilent Technologies, 
Version 1.171.36.24a (release 19-12-2012 CrysAlis171 .NET) 
(compiled Dec 19 2012,11:08:27) 
;
_computing_data_collection
; 
CrysAlisPro, Agilent Technologies, 
Version 1.171.36.24a (release 19-12-2012 CrysAlis171 .NET) 
(compiled Dec 19 2012,11:08:27) 
;
_computing_data_reduction
; 
CrysAlisPro, Agilent Technologies, 
Version 1.171.36.24a (release 19-12-2012 CrysAlis171 .NET) 
(compiled Dec 19 2012,11:08:27) 
;
_computing_structure_refinement 'SHELXL-97 (Sheldrick, 2008)'
_computing_structure_solution 'SHELXS-97 (Sheldrick, 2008)'
_diffrn_ambient_temperature 100(2)
_diffrn_detector_area_resol_mean 10.3196
_diffrn_measured_fraction_theta_full 0.993
_diffrn_measured_fraction_theta_max 0.993
_diffrn_measurement_device_type 'SuperNova, Dual, Cu at zero, Atlas'
_diffrn_measurement_method '\w scans'
_diffrn_radiation_monochromator mirror
_diffrn_radiation_source 'SuperNova (Cu) X-ray Source'
_diffrn_radiation_type CuK\a
_diffrn_radiation_wavelength 1.54184
_diffrn_reflns_av_R_equivalents 0.0483
_diffrn_reflns_av_sigmaI/netI 0.0327
_diffrn_reflns_limit_h_max 16
_diffrn_reflns_limit_h_min -12
_diffrn_reflns_limit_k_max 25
_diffrn_reflns_limit_k_min -25
_diffrn_reflns_limit_l_max 18
_diffrn_reflns_limit_l_min -22
_diffrn_reflns_number 56186
_diffrn_reflns_theta_full 76.90
_diffrn_reflns_theta_max 76.90
_diffrn_reflns_theta_min 3.31
_exptl_absorpt_coefficient_mu 10.470
_exptl_absorpt_correction_T_max 0.680
_exptl_absorpt_correction_T_min 0.136
_exptl_absorpt_correction_type analytical
_exptl_absorpt_process_details
; 
CrysAlisPro, Agilent Technologies, 
Version 1.171.36.24a (release 19-12-2012 CrysAlis171 .NET) 
(compiled Dec 19 2012,11:08:27) 
Analytical numeric absorption correction using a multifaceted crystal 
model based on expressions derived by R.C. Clark & J.S. Reid. 
(Clark, R. C. & Reid, J. S. (1995). Acta Cryst. A51, 887-897) 
;
_exptl_crystal_colour 'clear orange'
_exptl_crystal_density_diffrn 1.634
_exptl_crystal_density_method 'not measured'
_exptl_crystal_description needle
_exptl_crystal_F_000 2392
_exptl_crystal_size_max 0.2567
_exptl_crystal_size_mid 0.0775
_exptl_crystal_size_min 0.0413
_refine_diff_density_max 2.463
_refine_diff_density_min -2.243
_refine_diff_density_rms 0.142
_refine_ls_extinction_method none
_refine_ls_goodness_of_fit_ref 1.090
_refine_ls_hydrogen_treatment constr
_refine_ls_matrix_type full
_refine_ls_number_parameters 550
_refine_ls_number_reflns 10104
_refine_ls_number_restraints 0
_refine_ls_restrained_S_all 1.090
_refine_ls_R_factor_all 0.0634
_refine_ls_R_factor_gt 0.0555
_refine_ls_shift/su_max 0.001
_refine_ls_shift/su_mean 0.000
_refine_ls_structure_factor_coef Fsqd
_refine_ls_weighting_details 'calc w=1/[\s^2^(Fo^2^)+(0.0613P)^2^+31.6892P] where P=(Fo^2^+2Fc^2^)/3'
_refine_ls_weighting_scheme calc
_refine_ls_wR_factor_gt 0.1444
_refine_ls_wR_factor_ref 0.1505
_reflns_number_gt 8885
_reflns_number_total 10104
_reflns_threshold_expression I>2\s(I)
_cod_data_source_file om6b00322_si_002.cif
_cod_data_source_block alb317_6
_cod_original_sg_symbol_H-M 'P 21/n'
_cod_database_code 4088698

loop_
_symmetry_equiv_pos_as_xyz
'x, y, z'
'-x+1/2, y+1/2, -z+1/2'
'-x, -y, -z'
'x-1/2, -y-1/2, z-1/2'

loop_
_atom_site_label
_atom_site_type_symbol
_atom_site_fract_x
_atom_site_fract_y
_atom_site_fract_z
_atom_site_U_iso_or_equiv
_atom_site_adp_type
_atom_site_occupancy
_atom_site_symmetry_multiplicity
_atom_site_calc_flag
_atom_site_refinement_flags
_atom_site_disorder_assembly
_atom_site_disorder_group
Ru1 Ru 0.05803(3) 0.584327(18) 0.62537(2) 0.02231(11) Uani 1 1 d . . .
Cl1 Cl -0.12522(10) 0.59915(7) 0.60210(7) 0.0305(3) Uani 1 1 d . . .
Cl2 Cl 0.05535(10) 0.64164(6) 0.50746(6) 0.0252(2) Uani 1 1 d . . .
C1 C 0.0697(4) 0.6778(2) 0.6706(3) 0.0226(10) Uani 1 1 d . . .
C2 C 0.1132(4) 0.7349(2) 0.6479(3) 0.0232(10) Uani 1 1 d . . .
H2 H 0.1482 0.7382 0.6075 0.028 Uiso 1 1 calc R . .
N1 N 0.0323(3) 0.7004(2) 0.7309(2) 0.0239(9) Uani 1 1 d . . .
C3 C -0.0199(5) 0.6620(3) 0.7793(3) 0.0327(12) Uani 1 1 d . . .
H3A H -0.0606 0.6273 0.7497 0.049 Uiso 1 1 calc R . .
H3B H -0.0646 0.6911 0.8012 0.049 Uiso 1 1 calc R . .
H3C H 0.0301 0.6416 0.8196 0.049 Uiso 1 1 calc R . .
N2 N 0.0464(4) 0.7649(2) 0.7456(3) 0.0267(9) Uani 1 1 d . . .
N3 N 0.0965(3) 0.7846(2) 0.6937(2) 0.0233(9) Uani 1 1 d . . .
C4 C 0.1177(4) 0.8537(2) 0.6857(3) 0.0245(10) Uani 1 1 d . . .
C5 C 0.0722(5) 0.9009(3) 0.7233(3) 0.0302(11) Uani 1 1 d . . .
H5 H 0.0296 0.8889 0.7572 0.036 Uiso 1 1 calc R . .
C6 C 0.0923(5) 0.9672(3) 0.7088(3) 0.0348(13) Uani 1 1 d . . .
H6 H 0.0626 1.0018 0.7325 0.042 Uiso 1 1 calc R . .
C7 C 0.1553(5) 0.9816(3) 0.6598(3) 0.0323(12) Uani 1 1 d . . .
H7 H 0.1699 1.0262 0.6491 0.039 Uiso 1 1 calc R . .
C8 C 0.1968(5) 0.9299(3) 0.6267(4) 0.0383(14) Uani 1 1 d . . .
H8 H 0.2399 0.9401 0.5926 0.046 Uiso 1 1 calc R . .
N4 N 0.1796(4) 0.8657(2) 0.6398(3) 0.0363(11) Uani 1 1 d . . .
C9 C 0.1971(4) 0.5336(3) 0.6124(3) 0.0267(11) Uani 1 1 d . . .
C15 C 0.2704(5) 0.5535(3) 0.5639(3) 0.0315(12) Uani 1 1 d . . .
H15 H 0.2302 0.5616 0.5121 0.038 Uiso 1 1 calc R . .
C16 C 0.3422(5) 0.4947(3) 0.5592(4) 0.0406(14) Uani 1 1 d . . .
H16A H 0.3804 0.4840 0.6096 0.061 Uiso 1 1 calc R . .
H16B H 0.3897 0.5066 0.5268 0.061 Uiso 1 1 calc R . .
H16C H 0.3022 0.4561 0.5381 0.061 Uiso 1 1 calc R . .
C17 C 0.3294(5) 0.6162(3) 0.5892(4) 0.0416(14) Uani 1 1 d . . .
H17A H 0.2818 0.6530 0.5895 0.062 Uiso 1 1 calc R . .
H17B H 0.3746 0.6263 0.5545 0.062 Uiso 1 1 calc R . .
H17C H 0.3698 0.6099 0.6400 0.062 Uiso 1 1 calc R . .
C10 C 0.1141(5) 0.4900(2) 0.5832(3) 0.0284(11) Uani 1 1 d . . .
H10 H 0.1083 0.4720 0.5341 0.034 Uiso 1 1 calc R . .
C11 C 0.0429(5) 0.4739(2) 0.6251(3) 0.0310(12) Uani 1 1 d . . .
H11 H -0.0119 0.4456 0.6038 0.037 Uiso 1 1 calc R . .
C12 C 0.0486(5) 0.4986(3) 0.7000(3) 0.0312(12) Uani 1 1 d . . .
C18 C -0.0308(6) 0.4821(3) 0.7440(4) 0.0428(15) Uani 1 1 d . . .
H18A H -0.0261 0.5131 0.7861 0.064 Uiso 1 1 calc R . .
H18B H -0.0204 0.4368 0.7634 0.064 Uiso 1 1 calc R . .
H18C H -0.0982 0.4856 0.7114 0.064 Uiso 1 1 calc R . .
C13 C 0.1341(5) 0.5387(3) 0.7304(3) 0.0299(11) Uani 1 1 d . . .
H13 H 0.1425 0.5539 0.7807 0.036 Uiso 1 1 calc R . .
C14 C 0.2070(4) 0.5563(2) 0.6872(3) 0.0258(11) Uani 1 1 d . . .
H14 H 0.2629 0.5836 0.7086 0.031 Uiso 1 1 calc R . .
Ru2 Ru 0.29429(3) 0.657142(18) 0.96700(2) 0.02094(11) Uani 1 1 d . . .
Cl3 Cl 0.29727(10) 0.66536(6) 0.83466(7) 0.0254(2) Uani 1 1 d . . .
Cl4 Cl 0.15760(10) 0.57719(6) 0.93253(7) 0.0267(2) Uani 1 1 d . . .
C19 C 0.1835(4) 0.7295(3) 0.9436(3) 0.0246(10) Uani 1 1 d . . .
C20 C 0.0822(4) 0.7286(3) 0.9463(3) 0.0265(10) Uani 1 1 d . . .
H20 H 0.0456 0.6924 0.9613 0.032 Uiso 1 1 calc R . .
N5 N 0.1962(3) 0.7927(2) 0.9193(2) 0.0246(9) Uani 1 1 d . . .
C21 C 0.2896(4) 0.8244(3) 0.9061(3) 0.0292(11) Uani 1 1 d . . .
H21A H 0.2718 0.8618 0.8715 0.044 Uiso 1 1 calc R . .
H21B H 0.3296 0.7922 0.8841 0.044 Uiso 1 1 calc R . .
H21C H 0.3295 0.8404 0.9539 0.044 Uiso 1 1 calc R . .
N6 N 0.1127(4) 0.8295(2) 0.9062(3) 0.0279(9) Uani 1 1 d . . .
N7 N 0.0439(4) 0.7895(2) 0.9236(3) 0.0288(10) Uani 1 1 d . . .
C22 C -0.0600(4) 0.8111(3) 0.9126(3) 0.0352(13) Uani 1 1 d . . .
C23 C -0.0847(5) 0.8769(4) 0.8964(4) 0.0430(15) Uani 1 1 d . . .
H23 H -0.0341 0.9089 0.8925 0.052 Uiso 1 1 calc R . .
C24 C -0.1866(6) 0.8939(5) 0.8862(5) 0.056(2) Uani 1 1 d . . .
H24 H -0.2086 0.9380 0.8741 0.067 Uiso 1 1 calc R . .
C25 C -0.2548(6) 0.8449(5) 0.8941(5) 0.059(2) Uani 1 1 d . . .
H25 H -0.3250 0.8552 0.8880 0.071 Uiso 1 1 calc R . .
C26 C -0.2226(6) 0.7821(5) 0.9107(5) 0.058(2) Uani 1 1 d . . .
H26 H -0.2716 0.7495 0.9161 0.070 Uiso 1 1 calc R . .
N8 N -0.1243(4) 0.7637(3) 0.9198(4) 0.0483(14) Uani 1 1 d . . .
C27 C 0.3212(5) 0.6663(3) 1.0900(3) 0.0326(12) Uani 1 1 d . . .
C33 C 0.2418(6) 0.6844(4) 1.1369(4) 0.0446(16) Uani 1 1 d . . .
H33 H 0.1926 0.7157 1.1061 0.054 Uiso 1 1 calc R . .
C34 C 0.2914(7) 0.7212(5) 1.2079(5) 0.061(2) Uani 1 1 d . . .
H34A H 0.3448 0.6935 1.2375 0.092 Uiso 1 1 calc R . .
H34B H 0.2401 0.7312 1.2378 0.092 Uiso 1 1 calc R . .
H34C H 0.3213 0.7625 1.1943 0.092 Uiso 1 1 calc R . .
C35 C 0.1824(7) 0.6261(4) 1.1544(5) 0.057(2) Uani 1 1 d . . .
H35A H 0.2280 0.5950 1.1860 0.085 Uiso 1 1 calc R . .
H35B H 0.1503 0.6042 1.1076 0.085 Uiso 1 1 calc R . .
H35C H 0.1299 0.6409 1.1812 0.085 Uiso 1 1 calc R . .
C28 C 0.3414(5) 0.6005(3) 1.0696(3) 0.0321(12) Uani 1 1 d . . .
H28 H 0.3057 0.5652 1.0873 0.039 Uiso 1 1 calc R . .
C29 C 0.4127(4) 0.5850(3) 1.0239(3) 0.0294(11) Uani 1 1 d . . .
H29 H 0.4268 0.5401 1.0144 0.035 Uiso 1 1 calc R . .
C30 C 0.4624(4) 0.6362(3) 0.9928(3) 0.0303(11) Uani 1 1 d . . .
C36 C 0.5335(5) 0.6216(3) 0.9406(4) 0.0417(14) Uani 1 1 d . . .
H36A H 0.5231 0.5760 0.9222 0.063 Uiso 1 1 calc R . .
H36B H 0.6038 0.6271 0.9676 0.063 Uiso 1 1 calc R . .
H36C H 0.5199 0.6523 0.8979 0.063 Uiso 1 1 calc R . .
C31 C 0.4410(4) 0.7029(3) 1.0102(3) 0.0301(12) Uani 1 1 d . . .
H31 H 0.4728 0.7381 0.9891 0.036 Uiso 1 1 calc R . .
C32 C 0.3736(5) 0.7173(3) 1.0580(3) 0.0300(11) Uani 1 1 d . . .
H32 H 0.3623 0.7622 1.0695 0.036 Uiso 1 1 calc R . .
C37 C 0.1033(6) 0.4483(4) 0.0509(5) 0.0525(18) Uani 1 1 d . . .
H37A H 0.0415 0.4465 0.0727 0.063 Uiso 1 1 calc R . .
H37B H 0.1101 0.4941 0.0330 0.063 Uiso 1 1 calc R . .
Cl5 Cl 0.20960(16) 0.42975(11) 0.12153(13) 0.0635(5) Uani 1 1 d . . .
Cl6 Cl 0.0887(2) 0.39470(13) -0.02513(13) 0.0724(6) Uani 1 1 d . . .
C38 C 0.9042(8) 0.7284(7) 0.2178(6) 0.083(3) Uani 1 1 d . . .
H38A H 0.8514 0.6936 0.2061 0.099 Uiso 1 1 calc R . .
H38B H 0.8705 0.7700 0.2281 0.099 Uiso 1 1 calc R . .
Cl7 Cl 0.9949(2) 0.70489(17) 0.29957(18) 0.0972(10) Uani 1 1 d . . .
Cl8 Cl 0.9604(3) 0.73966(18) 0.1415(2) 0.1189(14) Uani 1 1 d . . .
C39 C 0.1540(8) 0.8856(6) 0.1778(5) 0.076(3) Uani 1 1 d . . .
H39A H 0.1342 0.8477 0.2063 0.091 Uiso 0.738(7) 1 calc PR A 1
H39B H 0.2291 0.8873 0.1868 0.091 Uiso 0.738(7) 1 calc PR A 1
H39C H 0.1766 0.9324 0.1834 0.091 Uiso 0.262(7) 1 d PR A 2
H39D H 0.2166 0.8584 0.1893 0.091 Uiso 0.262(7) 1 d PR A 2
Cl9 Cl 0.1053(2) 0.8745(3) 0.08189(18) 0.1213(15) Uani 1 1 d . A .
Cl10 Cl 0.1084(3) 0.9579(2) 0.2090(2) 0.0970(17) Uani 0.738(7) 1 d P A 1
Cl11 Cl 0.0893(7) 0.8722(7) 0.2512(6) 0.091(4) Uani 0.262(7) 1 d P A 2

loop_
_atom_site_aniso_label
_atom_site_aniso_U_11
_atom_site_aniso_U_22
_atom_site_aniso_U_33
_atom_site_aniso_U_23
_atom_site_aniso_U_13
_atom_site_aniso_U_12
Ru1 0.0311(2) 0.01389(18) 0.01916(19) -0.00232(13) -0.00161(14) -0.00041(14)
Cl1 0.0322(6) 0.0288(6) 0.0282(6) -0.0022(5) 0.0008(5) -0.0034(5)
Cl2 0.0343(6) 0.0179(5) 0.0208(5) -0.0014(4) -0.0006(4) 0.0030(4)
C1 0.026(2) 0.018(2) 0.020(2) -0.0022(18) -0.0030(19) 0.0003(19)
C2 0.027(2) 0.016(2) 0.024(2) -0.0026(18) -0.0002(19) 0.0004(18)
N1 0.032(2) 0.0141(19) 0.024(2) -0.0027(16) 0.0033(17) -0.0011(16)
C3 0.048(3) 0.021(3) 0.030(3) -0.001(2) 0.009(2) -0.005(2)
N2 0.035(2) 0.017(2) 0.027(2) -0.0048(17) 0.0039(18) -0.0023(17)
N3 0.027(2) 0.0155(19) 0.025(2) -0.0034(16) -0.0004(17) -0.0005(16)
C4 0.029(3) 0.017(2) 0.025(2) -0.0044(19) -0.001(2) -0.0020(19)
C5 0.040(3) 0.022(3) 0.029(3) -0.005(2) 0.006(2) 0.000(2)
C6 0.054(4) 0.017(2) 0.032(3) -0.004(2) 0.005(3) 0.002(2)
C7 0.042(3) 0.017(2) 0.033(3) -0.004(2) -0.004(2) -0.008(2)
C8 0.046(3) 0.024(3) 0.046(4) -0.002(2) 0.013(3) -0.009(2)
N4 0.040(3) 0.021(2) 0.052(3) -0.005(2) 0.018(2) -0.004(2)
C9 0.032(3) 0.019(2) 0.027(3) 0.001(2) -0.001(2) 0.010(2)
C15 0.036(3) 0.028(3) 0.030(3) 0.000(2) 0.004(2) 0.004(2)
C16 0.044(3) 0.036(3) 0.044(4) 0.003(3) 0.011(3) 0.010(3)
C17 0.043(3) 0.037(3) 0.044(4) -0.003(3) 0.006(3) -0.001(3)
C10 0.045(3) 0.013(2) 0.023(2) -0.0034(18) -0.003(2) 0.009(2)
C11 0.049(3) 0.011(2) 0.031(3) -0.0005(19) 0.002(2) -0.002(2)
C12 0.052(3) 0.013(2) 0.026(3) 0.0031(19) 0.004(2) 0.001(2)
C18 0.060(4) 0.031(3) 0.040(3) 0.000(3) 0.015(3) -0.006(3)
C13 0.044(3) 0.023(3) 0.019(2) 0.001(2) -0.004(2) 0.007(2)
C14 0.030(3) 0.017(2) 0.024(2) -0.0013(19) -0.010(2) 0.0079(19)
Ru2 0.0267(2) 0.01577(18) 0.01967(19) -0.00074(13) 0.00301(14) -0.00362(13)
Cl3 0.0356(6) 0.0196(5) 0.0209(5) -0.0009(4) 0.0055(5) -0.0033(4)
Cl4 0.0312(6) 0.0209(5) 0.0273(6) -0.0007(4) 0.0045(5) -0.0082(4)
C19 0.029(3) 0.021(2) 0.023(2) -0.0060(19) 0.005(2) -0.002(2)
C20 0.032(3) 0.023(2) 0.025(2) -0.006(2) 0.006(2) -0.001(2)
N5 0.029(2) 0.019(2) 0.026(2) -0.0022(17) 0.0044(17) 0.0006(17)
C21 0.034(3) 0.022(2) 0.032(3) 0.001(2) 0.006(2) -0.004(2)
N6 0.031(2) 0.022(2) 0.030(2) -0.0062(18) 0.0047(19) 0.0008(18)
N7 0.029(2) 0.031(2) 0.027(2) -0.0071(19) 0.0066(18) 0.0018(19)
C22 0.029(3) 0.046(3) 0.030(3) -0.016(3) 0.005(2) 0.004(2)
C23 0.038(3) 0.049(4) 0.041(3) -0.008(3) 0.007(3) 0.011(3)
C24 0.043(4) 0.071(5) 0.050(4) -0.014(4) 0.004(3) 0.020(4)
C25 0.039(4) 0.087(6) 0.052(4) -0.017(4) 0.010(3) 0.017(4)
C26 0.036(4) 0.079(6) 0.065(5) -0.016(4) 0.019(3) -0.002(4)
N8 0.037(3) 0.059(4) 0.052(3) -0.010(3) 0.016(3) -0.002(3)
C27 0.050(3) 0.033(3) 0.013(2) -0.003(2) 0.002(2) -0.009(3)
C33 0.060(4) 0.042(4) 0.036(3) -0.005(3) 0.020(3) -0.007(3)
C34 0.065(5) 0.075(6) 0.044(4) -0.013(4) 0.012(4) -0.004(4)
C35 0.069(5) 0.049(4) 0.063(5) -0.007(4) 0.035(4) -0.011(4)
C28 0.043(3) 0.029(3) 0.020(2) 0.008(2) -0.004(2) -0.008(2)
C29 0.030(3) 0.023(3) 0.031(3) 0.005(2) -0.006(2) 0.001(2)
C30 0.025(2) 0.035(3) 0.028(3) 0.003(2) -0.004(2) -0.001(2)
C36 0.037(3) 0.039(3) 0.049(4) 0.003(3) 0.009(3) 0.004(3)
C31 0.028(3) 0.030(3) 0.028(3) 0.005(2) -0.007(2) -0.012(2)
C32 0.042(3) 0.022(2) 0.023(2) -0.003(2) -0.002(2) -0.008(2)
C37 0.045(4) 0.050(4) 0.061(5) 0.018(4) 0.008(3) -0.009(3)
Cl5 0.0519(10) 0.0637(12) 0.0723(13) 0.0206(10) 0.0062(9) -0.0006(9)
Cl6 0.0836(15) 0.0744(14) 0.0658(13) -0.0013(11) 0.0308(11) -0.0345(12)
C38 0.062(6) 0.122(10) 0.071(6) -0.007(6) 0.026(5) 0.038(6)
Cl7 0.100(2) 0.097(2) 0.0930(19) -0.0010(16) 0.0157(16) 0.0521(17)
Cl8 0.154(3) 0.102(2) 0.119(3) 0.043(2) 0.072(3) 0.064(2)
C39 0.075(6) 0.101(8) 0.050(5) 0.008(5) 0.014(4) 0.016(6)
Cl9 0.0767(18) 0.218(5) 0.0688(17) -0.018(2) 0.0129(14) -0.033(2)
Cl10 0.065(2) 0.117(3) 0.101(3) -0.043(2) -0.0027(18) 0.036(2)
Cl11 0.061(5) 0.147(11) 0.067(6) -0.035(6) 0.018(4) -0.028(6)

loop_
_atom_type_symbol
_atom_type_description
_atom_type_scat_dispersion_real
_atom_type_scat_dispersion_imag
_atom_type_scat_source
C C 0.0181 0.0091 'International Tables Vol C Tables 4.2.6.8 and 6.1.1.4'
H H 0.0000 0.0000 'International Tables Vol C Tables 4.2.6.8 and 6.1.1.4'
Cl Cl 0.3639 0.7018 'International Tables Vol C Tables 4.2.6.8 and 6.1.1.4'
N N 0.0311 0.0180 'International Tables Vol C Tables 4.2.6.8 and 6.1.1.4'
Ru Ru 0.0552 3.2960 'International Tables Vol C Tables 4.2.6.8 and 6.1.1.4'

loop_
_geom_angle_atom_site_label_1
_geom_angle_atom_site_label_2
_geom_angle_atom_site_label_3
_geom_angle
C1 Ru1 C14 92.54(19)
C1 Ru1 C13 93.1(2)
C14 Ru1 C13 38.1(2)
C1 Ru1 C9 118.4(2)
C14 Ru1 C9 38.0(2)
C13 Ru1 C9 68.6(2)
C1 Ru1 C12 118.9(2)
C14 Ru1 C12 68.8(2)
C13 Ru1 C12 37.7(2)
C9 Ru1 C12 81.6(2)
C1 Ru1 C10 156.3(2)
C14 Ru1 C10 67.41(19)
C13 Ru1 C10 79.0(2)
C9 Ru1 C10 37.9(2)
C12 Ru1 C10 67.0(2)
C1 Ru1 C11 156.5(2)
C14 Ru1 C11 79.3(2)
C13 Ru1 C11 66.9(2)
C9 Ru1 C11 67.2(2)
C12 Ru1 C11 37.6(2)
C10 Ru1 C11 35.8(2)
C1 Ru1 Cl2 84.29(15)
C14 Ru1 Cl2 115.54(16)
C13 Ru1 Cl2 153.50(17)
C9 Ru1 Cl2 89.47(15)
C12 Ru1 Cl2 156.71(15)
C10 Ru1 Cl2 92.90(14)
C11 Ru1 Cl2 119.17(15)
C1 Ru1 Cl1 87.14(15)
C14 Ru1 Cl1 157.08(16)
C13 Ru1 Cl1 119.03(17)
C9 Ru1 Cl1 153.76(15)
C12 Ru1 Cl1 91.31(17)
C10 Ru1 Cl1 116.31(16)
C11 Ru1 Cl1 91.93(17)
Cl2 Ru1 Cl1 87.25(5)
N1 C1 C2 101.7(4)
N1 C1 Ru1 127.9(4)
C2 C1 Ru1 130.3(4)
N3 C2 C1 107.7(5)
N3 C2 H2 126.2
C1 C2 H2 126.2
N2 N1 C1 115.1(4)
N2 N1 C3 117.7(4)
C1 N1 C3 127.1(4)
N1 C3 H3A 109.5
N1 C3 H3B 109.5
H3A C3 H3B 109.5
N1 C3 H3C 109.5
H3A C3 H3C 109.5
H3B C3 H3C 109.5
N3 N2 N1 102.9(4)
N2 N3 C2 112.6(4)
N2 N3 C4 120.2(4)
C2 N3 C4 126.9(5)
N4 C4 C5 125.8(5)
N4 C4 N3 113.9(5)
C5 C4 N3 120.2(5)
C4 C5 C6 116.3(5)
C4 C5 H5 121.8
C6 C5 H5 121.8
C7 C6 C5 119.4(5)
C7 C6 H6 120.3
C5 C6 H6 120.3
C8 C7 C6 118.4(5)
C8 C7 H7 120.8
C6 C7 H7 120.8
N4 C8 C7 123.7(6)
N4 C8 H8 118.2
C7 C8 H8 118.2
C4 N4 C8 116.3(5)
C14 C9 C10 118.1(5)
C14 C9 C15 122.0(5)
C10 C9 C15 120.0(5)
C14 C9 Ru1 70.3(3)
C10 C9 Ru1 73.1(3)
C15 C9 Ru1 127.9(4)
C9 C15 C17 114.2(5)
C9 C15 C16 108.5(5)
C17 C15 C16 111.4(5)
C9 C15 H15 107.4
C17 C15 H15 107.4
C16 C15 H15 107.4
C15 C16 H16A 109.5
C15 C16 H16B 109.5
H16A C16 H16B 109.5
C15 C16 H16C 109.5
H16A C16 H16C 109.5
H16B C16 H16C 109.5
C15 C17 H17A 109.5
C15 C17 H17B 109.5
H17A C17 H17B 109.5
C15 C17 H17C 109.5
H17A C17 H17C 109.5
H17B C17 H17C 109.5
C11 C10 C9 121.0(5)
C11 C10 Ru1 72.1(3)
C9 C10 Ru1 69.0(3)
C11 C10 H10 119.5
C9 C10 H10 119.5
Ru1 C10 H10 132.5
C10 C11 C12 122.1(5)
C10 C11 Ru1 72.1(3)
C12 C11 Ru1 70.4(3)
C10 C11 H11 119.0
C12 C11 H11 119.0
Ru1 C11 H11 131.5
C13 C12 C11 116.8(5)
C13 C12 C18 121.9(5)
C11 C12 C18 121.4(6)
C13 C12 Ru1 69.6(3)
C11 C12 Ru1 72.0(3)
C18 C12 Ru1 129.4(4)
C12 C18 H18A 109.5
C12 C18 H18B 109.5
H18A C18 H18B 109.5
C12 C18 H18C 109.5
H18A C18 H18C 109.5
H18B C18 H18C 109.5
C14 C13 C12 121.5(5)
C14 C13 Ru1 70.4(3)
C12 C13 Ru1 72.6(3)
C14 C13 H13 119.3
C12 C13 H13 119.3
Ru1 C13 H13 130.5
C9 C14 C13 120.5(5)
C9 C14 Ru1 71.8(3)
C13 C14 Ru1 71.5(3)
C9 C14 H14 119.8
C13 C14 H14 119.8
Ru1 C14 H14 129.4
C19 Ru2 C32 89.1(2)
C19 Ru2 C28 128.6(2)
C32 Ru2 C28 67.9(2)
C19 Ru2 C31 109.7(2)
C32 Ru2 C31 37.9(2)
C28 Ru2 C31 80.0(2)
C19 Ru2 C27 96.6(2)
C32 Ru2 C27 38.5(2)
C28 Ru2 C27 38.0(2)
C31 Ru2 C27 69.2(2)
C19 Ru2 C29 164.8(2)
C32 Ru2 C29 79.5(2)
C28 Ru2 C29 37.4(2)
C31 Ru2 C29 66.6(2)
C27 Ru2 C29 68.3(2)
C19 Ru2 C30 145.7(2)
C32 Ru2 C30 68.0(2)
C28 Ru2 C30 67.3(2)
C31 Ru2 C30 37.5(2)
C27 Ru2 C30 81.4(2)
C29 Ru2 C30 36.5(2)
C19 Ru2 Cl3 84.37(14)
C32 Ru2 Cl3 128.32(15)
C28 Ru2 Cl3 146.05(17)
C31 Ru2 Cl3 97.77(15)
C27 Ru2 Cl3 166.53(16)
C29 Ru2 Cl3 110.51(16)
C30 Ru2 Cl3 90.24(15)
C19 Ru2 Cl4 86.63(15)
C32 Ru2 Cl4 143.57(16)
C28 Ru2 Cl4 86.92(16)
C31 Ru2 Cl4 163.29(16)
C27 Ru2 Cl4 106.25(16)
C29 Ru2 Cl4 96.67(15)
C30 Ru2 Cl4 127.05(16)
Cl3 Ru2 Cl4 87.21(4)
C20 C19 N5 102.3(5)
C20 C19 Ru2 131.4(4)
N5 C19 Ru2 126.3(4)
N7 C20 C19 107.1(5)
N7 C20 H20 126.4
C19 C20 H20 126.4
N6 N5 C19 115.0(4)
N6 N5 C21 116.4(4)
C19 N5 C21 128.5(5)
N5 C21 H21A 109.5
N5 C21 H21B 109.5
H21A C21 H21B 109.5
N5 C21 H21C 109.5
H21A C21 H21C 109.5
H21B C21 H21C 109.5
N7 N6 N5 102.8(4)
N6 N7 C20 112.7(5)
N6 N7 C22 119.3(5)
C20 N7 C22 127.8(5)
N8 C22 C23 125.9(6)
N8 C22 N7 113.8(6)
C23 C22 N7 120.3(6)
C22 C23 C24 116.9(7)
C22 C23 H23 121.6
C24 C23 H23 121.6
C25 C24 C23 117.9(8)
C25 C24 H24 121.0
C23 C24 H24 121.0
C26 C25 C24 120.5(7)
C26 C25 H25 119.8
C24 C25 H25 119.8
N8 C26 C25 123.1(8)
N8 C26 H26 118.4
C25 C26 H26 118.4
C22 N8 C26 115.6(7)
C28 C27 C32 115.5(5)
C28 C27 C33 123.9(5)
C32 C27 C33 120.3(6)
C28 C27 Ru2 69.9(3)
C32 C27 Ru2 69.1(3)
C33 C27 Ru2 126.3(5)
C35 C33 C34 111.5(7)
C35 C33 C27 113.0(6)
C34 C33 C27 110.6(6)
C35 C33 H33 107.2
C34 C33 H33 107.2
C27 C33 H33 107.2
C33 C34 H34A 109.5
C33 C34 H34B 109.5
H34A C34 H34B 109.5
C33 C34 H34C 109.5
H34A C34 H34C 109.5
H34B C34 H34C 109.5
C33 C35 H35A 109.5
C33 C35 H35B 109.5
H35A C35 H35B 109.5
C33 C35 H35C 109.5
H35A C35 H35C 109.5
H35B C35 H35C 109.5
C29 C28 C27 123.0(5)
C29 C28 Ru2 74.3(3)
C27 C28 Ru2 72.1(3)
C29 C28 H28 118.5
C27 C28 H28 118.5
Ru2 C28 H28 127.2
C30 C29 C28 120.1(5)
C30 C29 Ru2 71.9(3)
C28 C29 Ru2 68.2(3)
C30 C29 H29 119.9
C28 C29 H29 119.9
Ru2 C29 H29 133.1
C29 C30 C31 118.1(5)
C29 C30 C36 121.5(6)
C31 C30 C36 120.4(5)
C29 C30 Ru2 71.7(3)
C31 C30 Ru2 68.3(3)
C36 C30 Ru2 130.0(4)
C30 C36 H36A 109.5
C30 C36 H36B 109.5
H36A C36 H36B 109.5
C30 C36 H36C 109.5
H36A C36 H36C 109.5
H36B C36 H36C 109.5
C32 C31 C30 121.1(5)
C32 C31 Ru2 70.2(3)
C30 C31 Ru2 74.2(3)
C32 C31 H31 119.5
C30 C31 H31 119.5
Ru2 C31 H31 128.4
C31 C32 C27 122.1(5)
C31 C32 Ru2 71.9(3)
C27 C32 Ru2 72.5(3)
C31 C32 H32 119.0
C27 C32 H32 119.0
Ru2 C32 H32 129.1
Cl6 C37 Cl5 113.2(5)
Cl6 C37 H37A 108.9
Cl5 C37 H37A 108.9
Cl6 C37 H37B 108.9
Cl5 C37 H37B 108.9
H37A C37 H37B 107.8
Cl8 C38 Cl7 111.6(5)
Cl8 C38 H38A 109.3
Cl7 C38 H38A 109.3
Cl8 C38 H38B 109.3
Cl7 C38 H38B 109.3
H38A C38 H38B 108.0
Cl10 C39 Cl9 110.5(6)
Cl9 C39 Cl11 126.5(8)
Cl10 C39 H39A 109.6
Cl9 C39 H39A 109.6
Cl10 C39 H39B 109.6
Cl9 C39 H39B 109.6
H39A C39 H39B 108.1
Cl9 C39 H39C 105.7
Cl11 C39 H39C 104.9
Cl9 C39 H39D 105.7
Cl11 C39 H39D 106.4
H39C C39 H39D 106.1

loop_
_geom_bond_atom_site_label_1
_geom_bond_atom_site_label_2
_geom_bond_distance
Ru1 C1 2.052(5)
Ru1 C14 2.165(5)
Ru1 C13 2.180(5)
Ru1 C9 2.184(5)
Ru1 C12 2.219(5)
Ru1 C10 2.239(5)
Ru1 C11 2.239(5)
Ru1 Cl2 2.4277(12)
Ru1 Cl1 2.4313(14)
C1 N1 1.371(7)
C1 C2 1.391(7)
C2 N3 1.352(6)
C2 H2 0.9500
N1 N2 1.336(6)
N1 C3 1.453(7)
C3 H3A 0.9800
C3 H3B 0.9800
C3 H3C 0.9800
N2 N3 1.326(6)
N3 C4 1.437(6)
C4 N4 1.312(8)
C4 C5 1.383(7)
C5 C6 1.402(8)
C5 H5 0.9500
C6 C7 1.377(9)
C6 H6 0.9500
C7 C8 1.376(9)
C7 H7 0.9500
C8 N4 1.347(8)
C8 H8 0.9500
C9 C14 1.414(7)
C9 C10 1.436(8)
C9 C15 1.501(8)
C15 C17 1.516(9)
C15 C16 1.543(8)
C15 H15 1.0000
C16 H16A 0.9800
C16 H16B 0.9800
C16 H16C 0.9800
C17 H17A 0.9800
C17 H17B 0.9800
C17 H17C 0.9800
C10 C11 1.375(9)
C10 H10 0.9500
C11 C12 1.437(8)
C11 H11 0.9500
C12 C13 1.423(8)
C12 C18 1.492(9)
C18 H18A 0.9800
C18 H18B 0.9800
C18 H18C 0.9800
C13 C14 1.417(8)
C13 H13 0.9500
C14 H14 0.9500
Ru2 C19 2.069(5)
Ru2 C32 2.153(5)
Ru2 C28 2.170(5)
Ru2 C31 2.175(5)
Ru2 C27 2.198(5)
Ru2 C29 2.250(5)
Ru2 C30 2.253(6)
Ru2 Cl3 2.4170(12)
Ru2 Cl4 2.4311(12)
C19 C20 1.371(8)
C19 N5 1.372(7)
C20 N7 1.364(7)
C20 H20 0.9500
N5 N6 1.327(6)
N5 C21 1.469(7)
C21 H21A 0.9800
C21 H21B 0.9800
C21 H21C 0.9800
N6 N7 1.314(7)
N7 C22 1.438(7)
C22 N8 1.314(9)
C22 C23 1.387(10)
C23 C24 1.387(10)
C23 H23 0.9500
C24 C25 1.375(13)
C24 H24 0.9500
C25 C26 1.354(13)
C25 H25 0.9500
C26 N8 1.350(10)
C26 H26 0.9500
C27 C28 1.422(9)
C27 C32 1.435(8)
C27 C33 1.536(9)
C33 C35 1.492(10)
C33 C34 1.521(10)
C33 H33 1.0000
C34 H34A 0.9800
C34 H34B 0.9800
C34 H34C 0.9800
C35 H35A 0.9800
C35 H35B 0.9800
C35 H35C 0.9800
C28 C29 1.421(9)
C28 H28 0.9500
C29 C30 1.409(8)
C29 H29 0.9500
C30 C31 1.427(9)
C30 C36 1.502(9)
C36 H36A 0.9800
C36 H36B 0.9800
C36 H36C 0.9800
C31 C32 1.404(9)
C31 H31 0.9500
C32 H32 0.9500
C37 Cl6 1.735(9)
C37 Cl5 1.758(8)
C37 H37A 0.9900
C37 H37B 0.9900
C38 Cl8 1.720(10)
C38 Cl7 1.787(11)
C38 H38A 0.9900
C38 H38B 0.9900
C39 Cl10 1.721(12)
C39 Cl9 1.748(10)
C39 Cl11 1.751(13)
C39 H39A 0.9900
C39 H39B 0.9900
C39 H39C 0.9923
C39 H39D 0.9922
Cl10 H39C 1.2199

loop_
_geom_torsion_atom_site_label_1
_geom_torsion_atom_site_label_2
_geom_torsion_atom_site_label_3
_geom_torsion_atom_site_label_4
_geom_torsion
C14 Ru1 C1 N1 -96.8(5)
C13 Ru1 C1 N1 -58.7(5)
C9 Ru1 C1 N1 -126.0(4)
C12 Ru1 C1 N1 -29.7(5)
C10 Ru1 C1 N1 -128.1(5)
C11 Ru1 C1 N1 -28.0(8)
Cl2 Ru1 C1 N1 147.7(5)
Cl1 Ru1 C1 N1 60.2(4)
C14 Ru1 C1 C2 85.7(5)
C13 Ru1 C1 C2 123.8(5)
C9 Ru1 C1 C2 56.5(5)
C12 Ru1 C1 C2 152.8(5)
C10 Ru1 C1 C2 54.4(8)
C11 Ru1 C1 C2 154.5(5)
Cl2 Ru1 C1 C2 -29.7(5)
Cl1 Ru1 C1 C2 -117.3(5)
N1 C1 C2 N3 -1.3(5)
Ru1 C1 C2 N3 176.7(4)
C2 C1 N1 N2 1.6(6)
Ru1 C1 N1 N2 -176.5(4)
C2 C1 N1 C3 -178.4(5)
Ru1 C1 N1 C3 3.5(8)
C1 N1 N2 N3 -1.2(6)
C3 N1 N2 N3 178.9(5)
N1 N2 N3 C2 0.2(6)
N1 N2 N3 C4 173.8(4)
C1 C2 N3 N2 0.7(6)
C1 C2 N3 C4 -172.3(5)
N2 N3 C4 N4 170.9(5)
C2 N3 C4 N4 -16.5(8)
N2 N3 C4 C5 -10.5(8)
C2 N3 C4 C5 162.0(5)
N4 C4 C5 C6 2.1(9)
N3 C4 C5 C6 -176.2(5)
C4 C5 C6 C7 -0.7(9)
C5 C6 C7 C8 0.0(9)
C6 C7 C8 N4 -0.4(10)
C5 C4 N4 C8 -2.5(9)
N3 C4 N4 C8 175.9(5)
C7 C8 N4 C4 1.7(10)
C1 Ru1 C9 C14 52.3(4)
C13 Ru1 C9 C14 -29.3(3)
C12 Ru1 C9 C14 -66.1(3)
C10 Ru1 C9 C14 -129.1(5)
C11 Ru1 C9 C14 -102.3(4)
Cl2 Ru1 C9 C14 135.5(3)
Cl1 Ru1 C9 C14 -141.8(3)
C1 Ru1 C9 C10 -178.6(3)
C14 Ru1 C9 C10 129.1(5)
C13 Ru1 C9 C10 99.8(3)
C12 Ru1 C9 C10 63.0(3)
C11 Ru1 C9 C10 26.8(3)
Cl2 Ru1 C9 C10 -95.4(3)
Cl1 Ru1 C9 C10 -12.7(5)
C1 Ru1 C9 C15 -63.4(5)
C14 Ru1 C9 C15 -115.7(6)
C13 Ru1 C9 C15 -145.0(5)
C12 Ru1 C9 C15 178.2(5)
C10 Ru1 C9 C15 115.2(6)
C11 Ru1 C9 C15 142.0(5)
Cl2 Ru1 C9 C15 19.8(5)
Cl1 Ru1 C9 C15 102.4(5)
C14 C9 C15 C17 -21.0(7)
C10 C9 C15 C17 159.3(5)
Ru1 C9 C15 C17 67.9(7)
C14 C9 C15 C16 104.0(6)
C10 C9 C15 C16 -75.7(6)
Ru1 C9 C15 C16 -167.1(4)
C14 C9 C10 C11 3.8(7)
C15 C9 C10 C11 -176.5(5)
Ru1 C9 C10 C11 -52.1(5)
C14 C9 C10 Ru1 55.9(4)
C15 C9 C10 Ru1 -124.4(5)
C1 Ru1 C10 C11 137.7(5)
C14 Ru1 C10 C11 103.6(4)
C13 Ru1 C10 C11 65.5(4)
C9 Ru1 C10 C11 134.7(5)
C12 Ru1 C10 C11 28.0(3)
Cl2 Ru1 C10 C11 -139.9(3)
Cl1 Ru1 C10 C11 -51.5(4)
C1 Ru1 C10 C9 3.0(6)
C14 Ru1 C10 C9 -31.1(3)
C13 Ru1 C10 C9 -69.2(3)
C12 Ru1 C10 C9 -106.7(4)
C11 Ru1 C10 C9 -134.7(5)
Cl2 Ru1 C10 C9 85.4(3)
Cl1 Ru1 C10 C9 173.8(3)
C9 C10 C11 C12 -1.2(8)
Ru1 C10 C11 C12 -51.9(5)
C9 C10 C11 Ru1 50.7(4)
C1 Ru1 C11 C10 -137.3(5)
C14 Ru1 C11 C10 -65.9(3)
C13 Ru1 C11 C10 -103.7(4)
C9 Ru1 C11 C10 -28.3(3)
C12 Ru1 C11 C10 -135.0(5)
Cl2 Ru1 C11 C10 47.5(4)
Cl1 Ru1 C11 C10 135.4(3)
C1 Ru1 C11 C12 -2.4(7)
C14 Ru1 C11 C12 69.0(4)
C13 Ru1 C11 C12 31.3(4)
C9 Ru1 C11 C12 106.7(4)
C10 Ru1 C11 C12 135.0(5)
Cl2 Ru1 C11 C12 -177.6(3)
Cl1 Ru1 C11 C12 -89.6(4)
C10 C11 C12 C13 -2.4(8)
Ru1 C11 C12 C13 -55.0(4)
C10 C11 C12 C18 178.3(5)
Ru1 C11 C12 C18 125.7(6)
C10 C11 C12 Ru1 52.6(5)
C1 Ru1 C12 C13 -52.3(4)
C14 Ru1 C12 C13 28.5(3)
C9 Ru1 C12 C13 65.6(3)
C10 Ru1 C12 C13 102.0(4)
C11 Ru1 C12 C13 128.7(5)
Cl2 Ru1 C12 C13 134.1(4)
Cl1 Ru1 C12 C13 -139.8(3)
C1 Ru1 C12 C11 178.9(3)
C14 Ru1 C12 C11 -100.3(4)
C13 Ru1 C12 C11 -128.7(5)
C9 Ru1 C12 C11 -63.2(4)
C10 Ru1 C12 C11 -26.7(3)
Cl2 Ru1 C12 C11 5.4(7)
Cl1 Ru1 C12 C11 91.5(4)
C1 Ru1 C12 C18 62.7(6)
C14 Ru1 C12 C18 143.6(6)
C13 Ru1 C12 C18 115.1(7)
C9 Ru1 C12 C18 -179.3(6)
C10 Ru1 C12 C18 -142.9(6)
C11 Ru1 C12 C18 -116.2(7)
Cl2 Ru1 C12 C18 -110.8(6)
Cl1 Ru1 C12 C18 -24.7(5)
C11 C12 C13 C14 3.3(8)
C18 C12 C13 C14 -177.4(5)
Ru1 C12 C13 C14 -52.8(4)
C11 C12 C13 Ru1 56.2(4)
C18 C12 C13 Ru1 -124.5(6)
C1 Ru1 C13 C14 -90.1(3)
C9 Ru1 C13 C14 29.3(3)
C12 Ru1 C13 C14 133.8(5)
C10 Ru1 C13 C14 67.3(3)
C11 Ru1 C13 C14 102.7(3)
Cl2 Ru1 C13 C14 -6.7(5)
Cl1 Ru1 C13 C14 -178.6(2)
C1 Ru1 C13 C12 136.0(4)
C14 Ru1 C13 C12 -133.8(5)
C9 Ru1 C13 C12 -104.6(4)
C10 Ru1 C13 C12 -66.5(4)
C11 Ru1 C13 C12 -31.2(3)
Cl2 Ru1 C13 C12 -140.5(3)
Cl1 Ru1 C13 C12 47.6(4)
C10 C9 C14 C13 -2.8(7)
C15 C9 C14 C13 177.5(5)
Ru1 C9 C14 C13 54.5(4)
C10 C9 C14 Ru1 -57.3(4)
C15 C9 C14 Ru1 123.0(5)
C12 C13 C14 C9 -0.8(8)
Ru1 C13 C14 C9 -54.6(4)
C12 C13 C14 Ru1 53.8(5)
C1 Ru1 C14 C9 -135.9(3)
C13 Ru1 C14 C9 132.3(5)
C12 Ru1 C14 C9 104.0(4)
C10 Ru1 C14 C9 31.1(3)
C11 Ru1 C14 C9 66.4(3)
Cl2 Ru1 C14 C9 -51.0(3)
Cl1 Ru1 C14 C9 135.5(3)
C1 Ru1 C14 C13 91.8(3)
C9 Ru1 C14 C13 -132.3(5)
C12 Ru1 C14 C13 -28.3(3)
C10 Ru1 C14 C13 -101.2(3)
C11 Ru1 C14 C13 -65.9(3)
Cl2 Ru1 C14 C13 176.7(3)
Cl1 Ru1 C14 C13 3.2(5)
C32 Ru2 C19 C20 -116.4(5)
C28 Ru2 C19 C20 -55.9(6)
C31 Ru2 C19 C20 -148.8(5)
C27 Ru2 C19 C20 -78.5(5)
C29 Ru2 C19 C20 -75.7(10)
C30 Ru2 C19 C20 -162.9(4)
Cl3 Ru2 C19 C20 115.0(5)
Cl4 Ru2 C19 C20 27.4(5)
C32 Ru2 C19 N5 64.9(5)
C28 Ru2 C19 N5 125.3(4)
C31 Ru2 C19 N5 32.5(5)
C27 Ru2 C19 N5 102.7(5)
C29 Ru2 C19 N5 105.5(8)
C30 Ru2 C19 N5 18.3(7)
Cl3 Ru2 C19 N5 -63.8(4)
Cl4 Ru2 C19 N5 -151.3(4)
N5 C19 C20 N7 0.3(5)
Ru2 C19 C20 N7 -178.6(4)
C20 C19 N5 N6 -0.8(6)
Ru2 C19 N5 N6 178.3(4)
C20 C19 N5 C21 179.1(5)
Ru2 C19 N5 C21 -1.8(8)
C19 N5 N6 N7 0.9(6)
C21 N5 N6 N7 -179.0(4)
N5 N6 N7 C20 -0.6(6)
N5 N6 N7 C22 -176.7(4)
C19 C20 N7 N6 0.2(6)
C19 C20 N7 C22 175.8(5)
N6 N7 C22 N8 169.2(5)
C20 N7 C22 N8 -6.2(8)
N6 N7 C22 C23 -11.1(8)
C20 N7 C22 C23 173.5(6)
N8 C22 C23 C24 -0.7(10)
N7 C22 C23 C24 179.6(6)
C22 C23 C24 C25 1.2(10)
C23 C24 C25 C26 -0.7(12)
C24 C25 C26 N8 -0.4(13)
C23 C22 N8 C26 -0.3(10)
N7 C22 N8 C26 179.4(6)
C25 C26 N8 C22 0.9(12)
C19 Ru2 C27 C28 150.7(4)
C32 Ru2 C27 C28 -129.1(6)
C31 Ru2 C27 C28 -100.7(4)
C29 Ru2 C27 C28 -28.5(3)
C30 Ru2 C27 C28 -63.9(4)
Cl3 Ru2 C27 C28 -116.1(7)
Cl4 Ru2 C27 C28 62.3(4)
C19 Ru2 C27 C32 -80.2(4)
C28 Ru2 C27 C32 129.1(6)
C31 Ru2 C27 C32 28.4(4)
C29 Ru2 C27 C32 100.6(4)
C30 Ru2 C27 C32 65.2(4)
Cl3 Ru2 C27 C32 13.1(10)
Cl4 Ru2 C27 C32 -168.6(3)
C19 Ru2 C27 C33 32.8(5)
C32 Ru2 C27 C33 112.9(7)
C28 Ru2 C27 C33 -117.9(7)
C31 Ru2 C27 C33 141.3(6)
C29 Ru2 C27 C33 -146.4(6)
C30 Ru2 C27 C33 178.2(6)
Cl3 Ru2 C27 C33 126.0(7)
Cl4 Ru2 C27 C33 -55.6(5)
C28 C27 C33 C35 -4.1(10)
C32 C27 C33 C35 170.0(6)
Ru2 C27 C33 C35 84.8(8)
C28 C27 C33 C34 121.7(7)
C32 C27 C33 C34 -64.2(8)
Ru2 C27 C33 C34 -149.4(6)
C32 C27 C28 C29 3.4(8)
C33 C27 C28 C29 177.7(6)
Ru2 C27 C28 C29 56.8(5)
C32 C27 C28 Ru2 -53.4(4)
C33 C27 C28 Ru2 120.9(6)
C19 Ru2 C28 C29 -171.6(3)
C32 Ru2 C28 C29 -101.8(4)
C31 Ru2 C28 C29 -64.4(3)
C27 Ru2 C28 C29 -133.2(5)
C30 Ru2 C28 C29 -27.4(3)
Cl3 Ru2 C28 C29 24.8(5)
Cl4 Ru2 C28 C29 105.2(3)
C19 Ru2 C28 C27 -38.4(5)
C32 Ru2 C28 C27 31.4(4)
C31 Ru2 C28 C27 68.9(4)
C29 Ru2 C28 C27 133.2(5)
C30 Ru2 C28 C27 105.8(4)
Cl3 Ru2 C28 C27 158.0(3)
Cl4 Ru2 C28 C27 -121.6(4)
C27 C28 C29 C30 -4.0(8)
Ru2 C28 C29 C30 51.7(5)
C27 C28 C29 Ru2 -55.8(5)
C19 Ru2 C29 C30 -108.5(8)
C32 Ru2 C29 C30 -67.1(4)
C28 Ru2 C29 C30 -134.4(5)
C31 Ru2 C29 C30 -29.7(3)
C27 Ru2 C29 C30 -105.5(4)
Cl3 Ru2 C29 C30 60.1(4)
Cl4 Ru2 C29 C30 149.6(3)
C19 Ru2 C29 C28 25.8(9)
C32 Ru2 C29 C28 67.3(3)
C31 Ru2 C29 C28 104.7(4)
C27 Ru2 C29 C28 28.9(3)
C30 Ru2 C29 C28 134.4(5)
Cl3 Ru2 C29 C28 -165.5(3)
Cl4 Ru2 C29 C28 -76.0(3)
C28 C29 C30 C31 1.7(8)
Ru2 C29 C30 C31 51.8(4)
C28 C29 C30 C36 -176.3(5)
Ru2 C29 C30 C36 -126.2(5)
C28 C29 C30 Ru2 -50.1(5)
C19 Ru2 C30 C29 153.9(4)
C32 Ru2 C30 C29 102.4(4)
C28 Ru2 C30 C29 28.1(3)
C31 Ru2 C30 C29 131.8(5)
C27 Ru2 C30 C29 64.9(4)
Cl3 Ru2 C30 C29 -125.7(3)
Cl4 Ru2 C30 C29 -39.0(4)
C19 Ru2 C30 C31 22.2(5)
C32 Ru2 C30 C31 -29.3(3)
C28 Ru2 C30 C31 -103.7(4)
C27 Ru2 C30 C31 -66.9(3)
C29 Ru2 C30 C31 -131.8(5)
Cl3 Ru2 C30 C31 102.5(3)
Cl4 Ru2 C30 C31 -170.8(3)
C19 Ru2 C30 C36 -90.0(7)
C32 Ru2 C30 C36 -141.5(6)
C28 Ru2 C30 C36 144.2(6)
C31 Ru2 C30 C36 -112.1(7)
C27 Ru2 C30 C36 -179.0(6)
C29 Ru2 C30 C36 116.1(7)
Cl3 Ru2 C30 C36 -9.6(6)
Cl4 Ru2 C30 C36 77.0(6)
C29 C30 C31 C32 1.1(8)
C36 C30 C31 C32 179.1(5)
Ru2 C30 C31 C32 54.4(5)
C29 C30 C31 Ru2 -53.4(5)
C36 C30 C31 Ru2 124.6(5)
C19 Ru2 C31 C32 60.8(4)
C28 Ru2 C31 C32 -66.7(4)
C27 Ru2 C31 C32 -28.9(3)
C29 Ru2 C31 C32 -103.4(4)
C30 Ru2 C31 C32 -132.2(5)
Cl3 Ru2 C31 C32 147.6(3)
Cl4 Ru2 C31 C32 -105.9(6)
C19 Ru2 C31 C30 -166.9(3)
C32 Ru2 C31 C30 132.2(5)
C28 Ru2 C31 C30 65.5(3)
C27 Ru2 C31 C30 103.4(4)
C29 Ru2 C31 C30 28.9(3)
Cl3 Ru2 C31 C30 -80.2(3)
Cl4 Ru2 C31 C30 26.3(8)
C30 C31 C32 C27 -1.6(8)
Ru2 C31 C32 C27 54.7(5)
C30 C31 C32 Ru2 -56.3(5)
C28 C27 C32 C31 -0.6(8)
C33 C27 C32 C31 -175.1(6)
Ru2 C27 C32 C31 -54.4(5)
C28 C27 C32 Ru2 53.9(4)
C33 C27 C32 Ru2 -120.7(6)
C19 Ru2 C32 C31 -124.7(3)
C28 Ru2 C32 C31 102.5(4)
C27 Ru2 C32 C31 133.5(5)
C29 Ru2 C32 C31 65.3(3)
C30 Ru2 C32 C31 29.1(3)
Cl3 Ru2 C32 C31 -42.6(4)
Cl4 Ru2 C32 C31 152.3(3)
C19 Ru2 C32 C27 101.8(4)
C28 Ru2 C32 C27 -31.0(4)
C31 Ru2 C32 C27 -133.5(5)
C29 Ru2 C32 C27 -68.2(4)
C30 Ru2 C32 C27 -104.4(4)
Cl3 Ru2 C32 C27 -176.1(3)
Cl4 Ru2 C32 C27 18.7(5)
